data_9000265
loop_
_publ_author_name
'Moore, P. B.'

_publ_section_title
;
 Octahedral tetramer in the crystal structure of leucophosphite,
 K2[Fe4(OH)2(H2O)2(PO4)4].2H2O
;
_journal_name_full 'American Mineralogist'
_journal_page_first 397
_journal_page_last 410
_journal_volume 57
_journal_year 1972
_chemical_formula_sum 'Fe2 H5 K O11 P2'
_chemical_name_mineral Leucophosphite
_space_group_IT_number 14
_symmetry_space_group_name_Hall '-P 2yn'
_symmetry_space_group_name_H-M 'P 1 21/n 1'
_cell_angle_alpha 90
_cell_angle_beta 102.24
_cell_angle_gamma 90
_cell_formula_units_Z 4
_cell_length_a 9.782
_cell_length_b 9.658
_cell_length_c 9.751
_cell_volume 900.280
_database_code_amcsd 0000274
_exptl_crystal_density_diffrn 2.905
_cod_original_formula_sum 'K Fe2 P2 O11 H5'
_cod_database_code 9000265

loop_
_space_group_symop_operation_xyz
x,y,z
1/2+x,1/2-y,1/2+z
1/2-x,1/2+y,1/2-z
-x,-y,-z

loop_
_atom_site_label
_atom_site_fract_x
_atom_site_fract_y
_atom_site_fract_z
_atom_site_U_iso_or_equiv
_atom_site_type_symbol
_atom_site_attached_hydrogens
K 0.10100 0.19580 0.51710 0.02381 K 0
Fe1 0.36950 0.55120 0.39190 0.00329 Fe 0
Fe2 0.30970 0.22780 0.59690 0.00355 Fe 0
P1 0.35480 0.52850 0.70940 0.00532 P 0
P2 0.12870 0.32210 0.28940 0.00545 P 0
O1 0.30090 0.59350 0.56320 0.00874 O 0
O2 0.17530 0.12070 0.67440 0.00937 O 0
O3 0.48450 0.49290 0.26090 0.00861 O 0
O4 0.28380 0.38640 0.71620 0.00975 O 0
O5 0.15530 0.26870 0.43990 0.01203 O 0
O6 0.19520 0.46790 0.28540 0.00874 O 0
O7 0.30500 0.72750 0.30540 0.01115 O 0
O8 0.47100 0.16230 0.73510 0.01077 O 0
O-H9 0.43860 0.35680 0.49660 0.00697 O 1
Wat10 0.34320 0.04640 0.48910 0.01938 O 2
Wat11 0.53350 0.15310 0.31000 0.02292 O 2

loop_
_cod_changelog_entry_id
_cod_changelog_entry_author
_cod_changelog_entry_date
_cod_changelog_entry_text
1
;cod-tools version 3.8.0
Id: cif_guess_AMCSD_atom_types 9574 2023-05-10 09:00:05Z saulius
;
2023-05-10T18:46:05+03:00
;Derived atom types and hydrogen counts
from atom names that follow the AMCSD naming convention
(Wat == water, O-H == hydroxyl).
;

loop_
_cod_related_entry_id
_cod_related_entry_database
_cod_related_entry_code
1 AMCSD 0000274
